data_2003152
loop_
_publ_author_name
'Figgis, B. N.'
'Sobolev, A. N.'
'Reynolds, P. A.'

_publ_section_title
;
 Phase Transitions and Structures at 10, 92 and 293 K in Eight Trigonal
 Double Salts
 <i>M</i>^I^[<i>M</i>^III^(NH~3~)~6~](ClO~4~)~2~<i>X</i>~2~
;
_journal_issue 5
_journal_name_full 'Acta Crystallographica Section B'
_journal_page_first 613
_journal_page_last 625
_journal_paper_doi 10.1107/S0108768198002328
_journal_volume 54
_journal_year 1998
_chemical_formula_iupac 'Cs[Co(N H3)6],2(Cl O4),Cl2'
_chemical_formula_moiety 'Cs1,Co1 H18 N6,2(Cl1 O4),2Cl'
_chemical_formula_sum 'Cl4 Co Cs H18 N6 O8'
_chemical_formula_weight 563.84
_chemical_name_systematic
;
 ?
;
_space_group_IT_number 166
_symmetry_cell_setting trigonal
_symmetry_space_group_name_Hall '-R 3 2"'
_symmetry_space_group_name_H-M 'R -3 m :H'
_audit_creation_method SHELXL-97
_cell_angle_alpha 90.00
_cell_angle_beta 90.00
_cell_angle_gamma 120.00
_cell_formula_units_Z 3
_cell_length_a 7.2390(10)
_cell_length_b 7.2390(10)
_cell_length_c 27.119(6)
_cell_measurement_reflns_used 18
_cell_measurement_temperature 293(2)
_cell_measurement_theta_max 19.9
_cell_measurement_theta_min 16.2
_cell_volume 1230.7(4)
_computing_cell_refinement 'P3/PC (Siemens, 1989)'
_computing_data_collection 'P3/PC (Siemens, 1989)'
_computing_data_reduction 'PROFIT (Streltsov & Zavodnik, 1989)'
_computing_publication_material 'SHELXTL (Sheldrick, 1983)'
_computing_structure_refinement 'SHELXL-97 (Sheldrick, 1997)'
_computing_structure_solution 'SHELXS-86 (Sheldrick, 1990)'
_diffrn_ambient_temperature 293(2)
_diffrn_measured_fraction_theta_full 0.333
_diffrn_measured_fraction_theta_max 0.333
_diffrn_measurement_device_type 'Siemens P3/P4'
_diffrn_measurement_method \w/2\q
_diffrn_radiation_monochromator graphite
_diffrn_radiation_source 'fine-focus sealed tube'
_diffrn_radiation_type MoK\a
_diffrn_radiation_wavelength 0.71073
_diffrn_reflns_av_R_equivalents 0.0216
_diffrn_reflns_av_sigmaI/netI 0.0125
_diffrn_reflns_limit_h_max 4
_diffrn_reflns_limit_h_min -8
_diffrn_reflns_limit_k_max 8
_diffrn_reflns_limit_k_min -8
_diffrn_reflns_limit_l_max 32
_diffrn_reflns_limit_l_min 0
_diffrn_reflns_number 1197
_diffrn_reflns_theta_full 25.03
_diffrn_reflns_theta_max 25.03
_diffrn_reflns_theta_min 2.25
_diffrn_standards_decay_% 0.5
_diffrn_standards_interval_count 100
_diffrn_standards_number 3
_exptl_absorpt_coefficient_mu 3.922
_exptl_absorpt_correction_T_max 0.6398
_exptl_absorpt_correction_T_min 0.5310
_exptl_absorpt_correction_type gaussian
_exptl_crystal_colour Yellow
_exptl_crystal_density_diffrn 2.282
_exptl_crystal_density_method 'not measured'
_exptl_crystal_description Plate
_exptl_crystal_F_000 822
_exptl_crystal_size_max 0.20
_exptl_crystal_size_mid 0.20
_exptl_crystal_size_min 0.12
_refine_diff_density_max 0.297
_refine_diff_density_min -0.405
_refine_ls_extinction_coef 0.0074(5)
_refine_ls_extinction_method 'SHELXTL (Sheldrick, 1983)'
_refine_ls_goodness_of_fit_ref 1.187
_refine_ls_hydrogen_treatment mixed
_refine_ls_matrix_type full
_refine_ls_number_parameters 38
_refine_ls_number_reflns 311
_refine_ls_number_restraints 12
_refine_ls_restrained_S_all 1.161
_refine_ls_R_factor_all 0.0159
_refine_ls_R_factor_gt 0.0158
_refine_ls_shift/su_max 0.015
_refine_ls_shift/su_mean 0.003
_refine_ls_structure_factor_coef Fsqd
_refine_ls_weighting_details 'w=1/[\s^2^(Fo^2^)+(0.0245P)^2^+2.2801P] where P=(Fo^2^+2Fc^2^)/3'
_refine_ls_weighting_scheme calc
_refine_ls_wR_factor_ref 0.0437
_reflns_number_gt 309
_reflns_number_total 311
_reflns_threshold_expression >2sigma(I)
_cod_data_source_file ta0002.cif
_cod_data_source_block II
_cod_depositor_comments
;
The following automatic conversions were performed:
'_exptl_absorpt_correction_type' value 'Gaussian' changed to 'gaussian'
according to '/home/saulius/struct/CIF-dictionaries/cif_core.dic'
dictionary named 'cif_core.dic' version 2.4.1 from 2010-06-29.

Automatic conversion script
Id: cif_fix_enum 1527 2010-12-29 10:47:43Z saulius 

The following automatic conversions were performed:

'_exptl_absorpt_correction_type' value 'Gaussian' changed to
'gaussian' according to
/home/saulius/struct/CIF-dictionaries/cif_core.dic dictionary named
'cif_core.dic' version 2.4.1 from 2010-06-29.

Automatic conversion script
Id: cif_fix_values 1715 2011-07-08 13:25:40Z adriana 

The following automatic conversions were performed:

'_refine_ls_weighting_scheme' value 'calc
w=1/[\s^2^(Fo^2^)+(0.0245P)^2^+2.2801P] where P=(Fo^2^+2Fc^2^)/3' was
changed to 'calc'. New tag '_refine_ls_weighting_details' was
created. The value of the new tag was set to
'w=1/[\s^2^(Fo^2^)+(0.0245P)^2^+2.2801P] where P=(Fo^2^+2Fc^2^)/3'.

Automatic conversion script
Id: cif_fix_values 3143 2015-03-26 13:38:13Z robertas 
;
_cod_original_sg_symbol_H-M R-3m
_cod_original_formula_sum 'Cl4 Co1 Cs1 H18 N6 O8'
_cod_database_code 2003152

loop_
_symmetry_equiv_pos_as_xyz
'x, y, z'
'-y, x-y, z'
'-x+y, -x, z'
'y, x, -z'
'x-y, -y, -z'
'-x, -x+y, -z'
'x+2/3, y+1/3, z+1/3'
'-y+2/3, x-y+1/3, z+1/3'
'-x+y+2/3, -x+1/3, z+1/3'
'y+2/3, x+1/3, -z+1/3'
'x-y+2/3, -y+1/3, -z+1/3'
'-x+2/3, -x+y+1/3, -z+1/3'
'x+1/3, y+2/3, z+2/3'
'-y+1/3, x-y+2/3, z+2/3'
'-x+y+1/3, -x+2/3, z+2/3'
'y+1/3, x+2/3, -z+2/3'
'x-y+1/3, -y+2/3, -z+2/3'
'-x+1/3, -x+y+2/3, -z+2/3'
'-x, -y, -z'
'y, -x+y, -z'
'x-y, x, -z'
'-y, -x, z'
'-x+y, y, z'
'x, x-y, z'
'-x+2/3, -y+1/3, -z+1/3'
'y+2/3, -x+y+1/3, -z+1/3'
'x-y+2/3, x+1/3, -z+1/3'
'-y+2/3, -x+1/3, z+1/3'
'-x+y+2/3, y+1/3, z+1/3'
'x+2/3, x-y+1/3, z+1/3'
'-x+1/3, -y+2/3, -z+2/3'
'y+1/3, -x+y+2/3, -z+2/3'
'x-y+1/3, x+2/3, -z+2/3'
'-y+1/3, -x+2/3, z+2/3'
'-x+y+1/3, y+2/3, z+2/3'
'x+1/3, x-y+2/3, z+2/3'

loop_
_atom_site_label
_atom_site_fract_x
_atom_site_fract_y
_atom_site_fract_z
_atom_site_U_iso_or_equiv
_atom_site_adp_type
_atom_site_calc_flag
_atom_site_refinement_flags
_atom_site_occupancy
_atom_site_disorder_assembly
_atom_site_disorder_group
_atom_site_type_symbol
Co 0.0000 0.0000 0.0000 0.0151(3) Uani d S 1 . . Co
N 0.1264(2) -0.1264(2) -0.04163(9) 0.0461(8) Uani d SD 1 . . N
H(1) 0.183(2) -0.183(2) -0.0260(15) 0.075(13) Uiso d SPD 0.50 . . H
H(2) 0.221(3) -0.041(5) -0.0601(5) 0.075(13) Uiso d PD 0.50 . . H
H(1') 0.115(4) -0.115(4) -0.0716(8) 0.075(13) Uiso d SPD 0.50 . . H
H(2') 0.256(3) -0.076(3) -0.0372(15) 0.075(13) Uiso d PD 0.50 . . H
Cl 0.0000 0.0000 0.19145(4) 0.0242(3) Uani d S 1 . . Cl
O(1) 0.0000 0.0000 0.13864(15) 0.0684(16) Uani d S 1 . . O
O(2) 0.10691(18) -0.10691(18) 0.20953(9) 0.0508(6) Uani d S 1 . . O
Cl(1) 0.0000 0.0000 0.36989(4) 0.0316(3) Uani d S 1 . . Cl
Cs 0.0000 0.0000 0.5000 0.0293(2) Uani d S 1 . . Cs

loop_
_atom_site_aniso_label
_atom_site_aniso_U_11
_atom_site_aniso_U_22
_atom_site_aniso_U_33
_atom_site_aniso_U_12
_atom_site_aniso_U_13
_atom_site_aniso_U_23
Co 0.0169(3) 0.0169(3) 0.0117(4) 0.00844(16) 0.000 0.000
N 0.0724(18) 0.0724(18) 0.0239(11) 0.0590(19) 0.0028(5) -0.0028(5)
Cl 0.0264(4) 0.0264(4) 0.0198(5) 0.0132(2) 0.000 0.000
O(1) 0.094(3) 0.094(3) 0.0172(17) 0.0470(13) 0.000 0.000
O(2) 0.0565(12) 0.0565(12) 0.0597(13) 0.0436(14) -0.0021(5) 0.0021(5)
Cl(1) 0.0325(4) 0.0325(4) 0.0297(6) 0.0163(2) 0.000 0.000
Cs 0.0303(3) 0.0303(3) 0.0272(3) 0.01515(13) 0.000 0.000

loop_
_atom_type_symbol
_atom_type_description
_atom_type_scat_dispersion_real
_atom_type_scat_dispersion_imag
_atom_type_scat_source
N N 0.0061 0.0033 'International Tables Vol C Tables 4.2.6.8 and 6.1.1.4'
H H 0.0000 0.0000 'International Tables Vol C Tables 4.2.6.8 and 6.1.1.4'
O O 0.0106 0.0060 'International Tables Vol C Tables 4.2.6.8 and 6.1.1.4'
Cl Cl 0.1484 0.1585 'International Tables Vol C Tables 4.2.6.8 and 6.1.1.4'
Co Co 0.3494 0.9721 'International Tables Vol C Tables 4.2.6.8 and 6.1.1.4'
Cs Cs -0.3680 2.1192 'International Tables Vol C Tables 4.2.6.8 and 6.1.1.4'

loop_
_geom_angle_atom_site_label_1
_geom_angle_atom_site_label_2
_geom_angle_atom_site_label_3
_geom_angle_site_symmetry_1
_geom_angle_site_symmetry_3
_geom_angle
N Co N 3 2 89.74(11)
N Co N 3 21 180.0
N Co N 2 21 90.26(11)
N Co N 3 . 89.74(11)
N Co N 2 . 89.74(11)
N Co N 21 . 90.26(11)
N Co N 3 19 90.26(11)
N Co N 2 19 90.26(11)
N Co N 21 19 89.74(11)
N Co N . 19 180.0
N Co N 3 20 90.26(11)
N Co N 2 20 180.0
N Co N 21 20 89.74(11)
N Co N . 20 90.26(11)
N Co N 19 20 89.74(11)
Co N H(1) . . 114(3)
Co N H(2) . . 114(3)
H(1) N H(2) . . 104(2)
Co N H(1') . . 115(4)
H(1) N H(1') . . 131(6)
H(2) N H(1') . . 54.1(13)
Co N H(2') . . 114(3)
H(1) N H(2') . . 54.1(13)
H(2) N H(2') . . 55(3)
H(1') N H(2') . . 104(2)
O(2) Cl O(2) 2 . 108.85(10)
O(2) Cl O(2) 2 3 108.85(10)
O(2) Cl O(2) . 3 108.85(10)
O(2) Cl O(1) 2 . 110.09(10)
O(2) Cl O(1) . . 110.09(10)
O(2) Cl O(1) 3 . 110.09(10)
Cl O(2) Cs . 13_544 137.64(13)
O(2) Cs O(2) 32 31_545 106.54(5)
O(2) Cs O(2) 32 7_455 73.46(5)
O(2) Cs O(2) 31_545 7_455 180.0
O(2) Cs O(2) 32 33_445 106.54(5)
O(2) Cs O(2) 31_545 33_445 106.54(5)
O(2) Cs O(2) 7_455 33_445 73.46(5)
O(2) Cs O(2) 32 9 73.46(5)
O(2) Cs O(2) 31_545 9 73.46(5)
O(2) Cs O(2) 7_455 9 106.54(5)
O(2) Cs O(2) 33_445 9 180.0
O(2) Cs O(2) 32 8_445 180.0
O(2) Cs O(2) 31_545 8_445 73.46(5)
O(2) Cs O(2) 7_455 8_445 106.54(5)
O(2) Cs O(2) 33_445 8_445 73.46(5)
O(2) Cs O(2) 9 8_445 106.54(5)
O(2) Cs Cl(1) 32 . 67.73(4)
O(2) Cs Cl(1) 31_545 . 67.73(4)
O(2) Cs Cl(1) 7_455 . 112.27(4)
O(2) Cs Cl(1) 33_445 . 67.73(4)
O(2) Cs Cl(1) 9 . 112.27(4)
O(2) Cs Cl(1) 8_445 . 112.27(4)
O(2) Cs Cl(1) 32 19_556 112.27(4)
O(2) Cs Cl(1) 31_545 19_556 112.27(4)
O(2) Cs Cl(1) 7_455 19_556 67.73(4)
O(2) Cs Cl(1) 33_445 19_556 112.27(4)
O(2) Cs Cl(1) 9 19_556 67.73(4)
O(2) Cs Cl(1) 8_445 19_556 67.73(4)
Cl(1) Cs Cl(1) . 19_556 180.0

loop_
_geom_bond_atom_site_label_1
_geom_bond_atom_site_label_2
_geom_bond_site_symmetry_2
_geom_bond_distance
Co N 3 1.946(3)
Co N 2 1.946(3)
Co N 21 1.946(3)
Co N . 1.946(3)
Co N 19 1.946(3)
Co N 20 1.946(3)
N H(1) . 0.825(19)
N H(2) . 0.825(19)
N H(1') . 0.825(19)
N H(2') . 0.825(19)
Cl O(2) 2 1.427(2)
Cl O(2) . 1.427(2)
Cl O(2) 3 1.427(2)
Cl O(1) . 1.432(4)
O(2) Cs 13_544 3.068(2)
Cl(1) Cs . 3.5286(14)
Cs O(2) 32 3.068(2)
Cs O(2) 31_545 3.068(2)
Cs O(2) 7_455 3.068(2)
Cs O(2) 33_445 3.068(2)
Cs O(2) 9 3.068(2)
Cs O(2) 8_445 3.068(2)
Cs Cl(1) 19_556 3.5286(14)
